data_7118148
loop_
_publ_author_name
'Maeda, Hiromitsu'
'Fukui, Ayaka'
'Yamakado, Ryohei'
'Yasuda, Nobuhiro'

_publ_section_title
;
 Dipyrrolyphenol as a precursor of \p-electronic anion that forms ion
 pairs with cations.
;
_journal_issue 99
_journal_name_full 'Chemical communications (Cambridge, England)'
_journal_page_first 17572
_journal_page_last 17575
_journal_paper_doi 10.1039/c5cc07493b
_journal_volume 51
_journal_year 2015
_chemical_formula_moiety 'C14 H10 N3 O3, C7 H11 N2'
_chemical_formula_sum 'C21 H21 N5 O3'
_chemical_formula_weight 391.43
_chemical_name_systematic
; 
 ? 
;
_space_group_IT_number 14
_symmetry_cell_setting monoclinic
_symmetry_Int_Tables_number 14
_symmetry_space_group_name_Hall '-P 2yab'
_symmetry_space_group_name_H-M 'P 1 21/a 1'
_atom_sites_solution_hydrogens geom
_atom_sites_solution_primary direct
_atom_sites_solution_secondary difmap
_audit_creation_method SHELXL-97
_audit_update_record
;
2015-08-25 deposited with the CCDC.
2015-10-14 downloaded from the CCDC.
;
_cell_angle_alpha 90.00
_cell_angle_beta 107.800(8)
_cell_angle_gamma 90.00
_cell_formula_units_Z 4
_cell_length_a 9.516(3)
_cell_length_b 16.738(5)
_cell_length_c 12.250(3)
_cell_measurement_reflns_used 1955
_cell_measurement_temperature 93(2)
_cell_measurement_theta_max 68.2
_cell_measurement_theta_min 25.3
_cell_volume 1857.8(9)
_computing_structure_refinement 'SHELXL-97 (Sheldrick, 1997)'
_computing_structure_solution 'SHELXS-97 (Sheldrick, 1990)'
_diffrn_ambient_temperature 93(2)
_diffrn_detector_area_resol_mean 5.8140
_diffrn_measured_fraction_theta_full 0.985
_diffrn_measured_fraction_theta_max 0.985
_diffrn_measurement_device_type 'Rigaku XtaLAB P200'
_diffrn_measurement_method \w
_diffrn_radiation_monochromator graphite
_diffrn_radiation_source 'fine-focus sealed tube'
_diffrn_radiation_type CuK\a
_diffrn_radiation_wavelength 1.54187
_diffrn_reflns_av_R_equivalents 0.0321
_diffrn_reflns_av_sigmaI/netI 0.0250
_diffrn_reflns_limit_h_max 11
_diffrn_reflns_limit_h_min -11
_diffrn_reflns_limit_k_max 19
_diffrn_reflns_limit_k_min -18
_diffrn_reflns_limit_l_max 14
_diffrn_reflns_limit_l_min -14
_diffrn_reflns_number 12001
_diffrn_reflns_theta_full 66.99
_diffrn_reflns_theta_max 66.99
_diffrn_reflns_theta_min 7.20
_exptl_absorpt_coefficient_mu 0.792
_exptl_absorpt_correction_T_max 0.9690
_exptl_absorpt_correction_T_min 0.6976
_exptl_absorpt_correction_type multi-scan
_exptl_absorpt_process_details 'REQAB (Rigaku, 1998)'
_exptl_crystal_colour Red
_exptl_crystal_density_diffrn 1.399
_exptl_crystal_density_method 'not measured'
_exptl_crystal_description Prism
_exptl_crystal_F_000 824
_exptl_crystal_size_max 0.49
_exptl_crystal_size_mid 0.10
_exptl_crystal_size_min 0.04
_refine_diff_density_max 0.246
_refine_diff_density_min -0.221
_refine_diff_density_rms 0.038
_refine_ls_extinction_method none
_refine_ls_goodness_of_fit_ref 1.071
_refine_ls_hydrogen_treatment constr
_refine_ls_matrix_type full
_refine_ls_number_parameters 264
_refine_ls_number_reflns 3264
_refine_ls_number_restraints 0
_refine_ls_restrained_S_all 1.071
_refine_ls_R_factor_all 0.0375
_refine_ls_R_factor_gt 0.0329
_refine_ls_shift/su_max 0.000
_refine_ls_shift/su_mean 0.000
_refine_ls_structure_factor_coef Fsqd
_refine_ls_weighting_details 'calc w=1/[\s^2^(Fo^2^)+(0.0600P)^2^+0.1964P] where P=(Fo^2^+2Fc^2^)/3'
_refine_ls_weighting_scheme calc
_refine_ls_wR_factor_gt 0.0929
_refine_ls_wR_factor_ref 0.0946
_reflns_number_gt 2807
_reflns_number_total 3264
_reflns_threshold_expression >2sigma(I)
_cod_data_source_file c5cc07493b2.cif
_cod_data_source_block 50626m
_cod_original_sg_symbol_H-M ' P 21/a '
_cod_database_code 7118148

loop_
_symmetry_equiv_pos_as_xyz
'x, y, z'
'-x+1/2, y+1/2, -z'
'-x, -y, -z'
'x-1/2, -y-1/2, z'

loop_
_atom_site_label
_atom_site_type_symbol
_atom_site_fract_x
_atom_site_fract_y
_atom_site_fract_z
_atom_site_U_iso_or_equiv
_atom_site_adp_type
_atom_site_occupancy
_atom_site_symmetry_multiplicity
_atom_site_calc_flag
_atom_site_refinement_flags
O3 O 0.21661(9) -0.03181(6) 0.30972(7) 0.0248(2) Uani 1 1 d .
O1 O 0.53073(9) 0.24393(5) 0.13268(7) 0.0200(2) Uani 1 1 d .
O2 O 0.08763(9) -0.03091(6) 0.13023(7) 0.0271(2) Uani 1 1 d .
C1 C 0.39780(12) 0.08642(7) 0.27976(10) 0.0180(3) Uani 1 1 d .
H1 H 0.4206 0.0618 0.3530 0.022 Uiso 1 1 calc R
N1 N 0.72024(11) 0.22451(6) 0.34059(8) 0.0196(2) Uani 1 1 d .
H2 H 0.7114 0.2521 0.2777 0.024 Uiso 1 1 calc R
N2 N 0.35273(11) 0.25778(6) -0.08094(8) 0.0188(2) Uani 1 1 d .
H3 H 0.4329 0.2799 -0.0348 0.023 Uiso 1 1 calc R
C2 C 0.23636(12) 0.09671(7) 0.08389(10) 0.0181(3) Uani 1 1 d .
H4 H 0.1523 0.0782 0.0251 0.022 Uiso 1 1 calc R
C3 C 0.32101(12) 0.15865(7) 0.06196(10) 0.0178(3) Uani 1 1 d .
C4 C 0.48729(12) 0.14673(7) 0.26078(10) 0.0176(3) Uani 1 1 d .
C5 C 0.44996(12) 0.18535(7) 0.15062(10) 0.0176(3) Uani 1 1 d .
C6 C 0.27587(12) 0.19567(7) -0.05146(10) 0.0180(3) Uani 1 1 d .
N3 N 0.18787(10) -0.00400(6) 0.21189(8) 0.0193(2) Uani 1 1 d .
C7 C 0.15774(12) 0.17909(8) -0.14738(10) 0.0206(3) Uani 1 1 d .
H5 H 0.0849 0.1391 -0.1532 0.025 Uiso 1 1 calc R
C8 C 0.62014(12) 0.16893(7) 0.35370(10) 0.0185(3) Uani 1 1 d .
C9 C 0.27480(12) 0.06190(7) 0.19170(10) 0.0181(3) Uani 1 1 d .
C10 C 0.67380(13) 0.14046(8) 0.46468(10) 0.0219(3) Uani 1 1 d .
H6 H 0.6279 0.1017 0.4990 0.026 Uiso 1 1 calc R
C11 C 0.28642(13) 0.27968(8) -0.19163(10) 0.0203(3) Uani 1 1 d .
H7 H 0.3187 0.3207 -0.2319 0.024 Uiso 1 1 calc R
C12 C 0.83519(13) 0.23055(8) 0.43918(10) 0.0229(3) Uani 1 1 d .
H8 H 0.9188 0.2643 0.4513 0.027 Uiso 1 1 calc R
C13 C 0.80875(13) 0.17927(8) 0.51768(10) 0.0243(3) Uani 1 1 d .
H9 H 0.8703 0.1713 0.5941 0.029 Uiso 1 1 calc R
C14 C 0.16482(13) 0.23215(8) -0.23494(10) 0.0215(3) Uani 1 1 d .
H10 H 0.0975 0.2345 -0.3103 0.026 Uiso 1 1 calc R
N5 N 0.39948(11) 0.37532(7) 0.17767(9) 0.0244(3) Uani 1 1 d .
H21 H 0.4458 0.3368 0.1539 0.029 Uiso 1 1 calc R
C16 C 0.20445(14) 0.46842(9) 0.13883(11) 0.0282(3) Uani 1 1 d .
H11 H 0.1206 0.4920 0.0853 0.034 Uiso 1 1 calc R
C17 C 0.25098(14) 0.49542(8) 0.25383(11) 0.0258(3) Uani 1 1 d .
C18 C 0.44908(14) 0.40029(8) 0.28670(11) 0.0257(3) Uani 1 1 d .
H12 H 0.5347 0.3761 0.3372 0.031 Uiso 1 1 calc R
C21 C 0.38045(14) 0.45913(8) 0.32695(11) 0.0268(3) Uani 1 1 d .
H13 H 0.4191 0.4761 0.4044 0.032 Uiso 1 1 calc R
C22 C 0.27870(14) 0.40917(9) 0.10445(11) 0.0278(3) Uani 1 1 d .
H14 H 0.2449 0.3912 0.0272 0.033 Uiso 1 1 calc R
N4 N 0.17743(13) 0.55107(7) 0.29316(11) 0.0334(3) Uani 1 1 d .
C24 C 0.04582(16) 0.58945(10) 0.21832(16) 0.0430(4) Uani 1 1 d .
H15 H -0.0157 0.5495 0.1670 0.064 Uiso 1 1 calc R
H16 H 0.0747 0.6308 0.1728 0.064 Uiso 1 1 calc R
H17 H -0.0101 0.6138 0.2648 0.064 Uiso 1 1 calc R
C23 C 0.2360(2) 0.58119(10) 0.41016(14) 0.0483(4) Uani 1 1 d .
H18 H 0.3350 0.6031 0.4218 0.072 Uiso 1 1 calc R
H19 H 0.2414 0.5374 0.4645 0.072 Uiso 1 1 calc R
H20 H 0.1710 0.6232 0.4228 0.072 Uiso 1 1 calc R

loop_
_atom_site_aniso_label
_atom_site_aniso_U_11
_atom_site_aniso_U_22
_atom_site_aniso_U_33
_atom_site_aniso_U_23
_atom_site_aniso_U_13
_atom_site_aniso_U_12
O3 0.0273(4) 0.0222(5) 0.0252(4) 0.0057(4) 0.0085(3) -0.0030(4)
O1 0.0189(4) 0.0158(5) 0.0260(4) 0.0011(3) 0.0077(3) -0.0036(3)
O2 0.0223(4) 0.0234(5) 0.0310(5) 0.0032(4) 0.0011(4) -0.0074(4)
C1 0.0188(5) 0.0146(6) 0.0216(6) 0.0002(5) 0.0076(4) 0.0024(5)
N1 0.0198(5) 0.0175(6) 0.0223(5) -0.0011(4) 0.0076(4) -0.0027(4)
N2 0.0186(5) 0.0153(6) 0.0222(5) -0.0009(4) 0.0057(4) -0.0036(4)
C2 0.0149(5) 0.0148(6) 0.0239(6) -0.0010(5) 0.0051(4) 0.0012(4)
C3 0.0171(5) 0.0136(6) 0.0240(6) -0.0011(5) 0.0083(5) 0.0027(4)
C4 0.0169(5) 0.0139(6) 0.0232(6) -0.0024(5) 0.0079(4) 0.0021(4)
C5 0.0167(5) 0.0127(6) 0.0253(6) -0.0018(5) 0.0090(5) 0.0012(4)
C6 0.0165(5) 0.0134(6) 0.0254(6) 0.0002(5) 0.0085(5) 0.0012(4)
N3 0.0168(5) 0.0158(6) 0.0255(5) 0.0013(4) 0.0068(4) 0.0002(4)
C7 0.0159(5) 0.0182(7) 0.0275(6) 0.0019(5) 0.0060(5) 0.0006(5)
C8 0.0176(6) 0.0149(6) 0.0246(6) -0.0032(5) 0.0087(5) 0.0000(5)
C9 0.0165(5) 0.0122(6) 0.0270(6) -0.0004(5) 0.0090(5) 0.0001(4)
C10 0.0213(6) 0.0220(7) 0.0238(6) -0.0016(5) 0.0087(5) -0.0032(5)
C11 0.0219(6) 0.0166(7) 0.0232(6) 0.0022(5) 0.0083(5) 0.0019(5)
C12 0.0204(6) 0.0240(7) 0.0242(6) -0.0063(5) 0.0067(5) -0.0053(5)
C13 0.0230(6) 0.0279(8) 0.0211(6) -0.0034(5) 0.0055(5) -0.0034(5)
C14 0.0185(6) 0.0202(7) 0.0241(6) 0.0023(5) 0.0039(4) 0.0028(5)
N5 0.0261(5) 0.0164(6) 0.0343(6) 0.0011(4) 0.0147(4) 0.0001(4)
C16 0.0241(6) 0.0254(8) 0.0349(7) 0.0076(6) 0.0086(5) 0.0023(5)
C17 0.0277(7) 0.0147(7) 0.0401(7) 0.0028(5) 0.0179(6) -0.0034(5)
C18 0.0219(6) 0.0214(7) 0.0335(7) 0.0038(5) 0.0081(5) -0.0028(5)
C21 0.0276(6) 0.0223(8) 0.0310(7) -0.0020(5) 0.0097(5) -0.0051(5)
C22 0.0308(7) 0.0248(8) 0.0285(6) 0.0018(5) 0.0101(5) -0.0007(6)
N4 0.0379(7) 0.0183(7) 0.0519(7) 0.0018(5) 0.0256(6) 0.0034(5)
C24 0.0344(8) 0.0239(8) 0.0799(12) 0.0110(8) 0.0312(8) 0.0061(6)
C23 0.0751(12) 0.0279(9) 0.0537(10) -0.0051(7) 0.0372(9) 0.0046(8)

loop_
_atom_type_symbol
_atom_type_description
_atom_type_scat_dispersion_real
_atom_type_scat_dispersion_imag
_atom_type_scat_source
C C 0.0181 0.0091 'International Tables Vol C Tables 4.2.6.8 and 6.1.1.4'
H H 0.0000 0.0000 'International Tables Vol C Tables 4.2.6.8 and 6.1.1.4'
N N 0.0311 0.0180 'International Tables Vol C Tables 4.2.6.8 and 6.1.1.4'
O O 0.0492 0.0322 'International Tables Vol C Tables 4.2.6.8 and 6.1.1.4'

loop_
_geom_angle_atom_site_label_1
_geom_angle_atom_site_label_2
_geom_angle_atom_site_label_3
_geom_angle
C4 C1 C9 120.01(11)
C4 C1 H1 120.0
C9 C1 H1 120.0
C12 N1 C8 110.09(10)
C12 N1 H2 125.0
C8 N1 H2 125.0
C11 N2 C6 110.02(10)
C11 N2 H3 125.0
C6 N2 H3 125.0
C3 C2 C9 119.89(11)
C3 C2 H4 120.1
C9 C2 H4 120.1
C2 C3 C5 119.82(11)
C2 C3 C6 118.77(10)
C5 C3 C6 121.40(11)
C1 C4 C5 119.76(10)
C1 C4 C8 118.85(10)
C5 C4 C8 121.38(11)
O1 C5 C3 121.10(10)
O1 C5 C4 120.40(10)
C3 C5 C4 118.50(10)
N2 C6 C7 106.66(10)
N2 C6 C3 122.87(10)
C7 C6 C3 130.47(11)
O3 N3 O2 122.30(10)
O3 N3 C9 119.01(9)
O2 N3 C9 118.68(9)
C6 C7 C14 107.72(11)
C6 C7 H5 126.1
C14 C7 H5 126.1
N1 C8 C10 106.69(10)
N1 C8 C4 122.95(10)
C10 C8 C4 130.34(11)
C2 C9 C1 121.99(11)
C2 C9 N3 119.06(10)
C1 C9 N3 118.90(10)
C8 C10 C13 107.76(11)
C8 C10 H6 126.1
C13 C10 H6 126.1
N2 C11 C14 108.01(11)
N2 C11 H7 126.0
C14 C11 H7 126.0
N1 C12 C13 107.82(11)
N1 C12 H8 126.1
C13 C12 H8 126.1
C12 C13 C10 107.64(11)
C12 C13 H9 126.2
C10 C13 H9 126.2
C11 C14 C7 107.59(11)
C11 C14 H10 126.2
C7 C14 H10 126.2
C18 N5 C22 120.07(12)
C18 N5 H21 120.0
C22 N5 H21 120.0
C22 C16 C17 120.53(12)
C22 C16 H11 119.7
C17 C16 H11 119.7
N4 C17 C16 122.75(12)
N4 C17 C21 121.24(12)
C16 C17 C21 116.01(12)
N5 C18 C21 121.81(12)
N5 C18 H12 119.1
C21 C18 H12 119.1
C18 C21 C17 120.22(12)
C18 C21 H13 119.9
C17 C21 H13 119.9
N5 C22 C16 121.31(12)
N5 C22 H14 119.3
C16 C22 H14 119.3
C17 N4 C24 121.57(13)
C17 N4 C23 120.57(13)
C24 N4 C23 117.55(13)
N4 C24 H15 109.5
N4 C24 H16 109.5
H15 C24 H16 109.5
N4 C24 H17 109.5
H15 C24 H17 109.5
H16 C24 H17 109.5
N4 C23 H18 109.5
N4 C23 H19 109.5
H18 C23 H19 109.5
N4 C23 H20 109.5
H18 C23 H20 109.5
H19 C23 H20 109.5

loop_
_geom_bond_atom_site_label_1
_geom_bond_atom_site_label_2
_geom_bond_distance
O3 N3 1.2358(13)
O1 C5 1.3052(15)
O2 N3 1.2370(13)
C1 C4 1.3853(17)
C1 C9 1.3893(17)
C1 H1 0.9500
N1 C12 1.3630(16)
N1 C8 1.3756(16)
N1 H2 0.8800
N2 C11 1.3594(16)
N2 C6 1.3812(16)
N2 H3 0.8800
C2 C3 1.3886(17)
C2 C9 1.3865(17)
C2 H4 0.9500
C3 C5 1.4389(17)
C3 C6 1.4608(17)
C4 C5 1.4395(17)
C4 C8 1.4671(16)
C6 C7 1.3834(17)
N3 C9 1.4446(16)
C7 C14 1.4101(17)
C7 H5 0.9500
C8 C10 1.3826(17)
C10 C13 1.4082(18)
C10 H6 0.9500
C11 C14 1.3703(18)
C11 H7 0.9500
C12 C13 1.3684(19)
C12 H8 0.9500
C13 H9 0.9500
C14 H10 0.9500
N5 C18 1.3402(17)
N5 C22 1.3476(17)
N5 H21 0.8800
C16 C22 1.357(2)
C16 C17 1.416(2)
C16 H11 0.9500
C17 N4 1.3400(18)
C17 C21 1.4193(19)
C18 C21 1.3551(19)
C18 H12 0.9500
C21 H13 0.9500
C22 H14 0.9500
N4 C24 1.456(2)
N4 C23 1.460(2)
C24 H15 0.9800
C24 H16 0.9800
C24 H17 0.9800
C23 H18 0.9800
C23 H19 0.9800
C23 H20 0.9800

loop_
_geom_hbond_atom_site_label_D
_geom_hbond_atom_site_label_H
_geom_hbond_atom_site_label_A
_geom_hbond_distance_DH
_geom_hbond_distance_HA
_geom_hbond_distance_DA
_geom_hbond_angle_DHA
N1 H2 O1 0.88 2.06 2.6526(13) 123.4
N2 H3 O1 0.88 2.07 2.6573(13) 123.6
N5 H21 O1 0.88 1.81 2.6685(15) 165.9

loop_
_geom_torsion_atom_site_label_1
_geom_torsion_atom_site_label_2
_geom_torsion_atom_site_label_3
_geom_torsion_atom_site_label_4
_geom_torsion
C9 C2 C3 C5 1.23(17)
C9 C2 C3 C6 -178.41(10)
C9 C1 C4 C5 1.77(16)
C9 C1 C4 C8 -177.26(10)
C2 C3 C5 O1 -179.36(10)
C6 C3 C5 O1 0.28(17)
C2 C3 C5 C4 -0.24(16)
C6 C3 C5 C4 179.40(10)
C1 C4 C5 O1 177.86(10)
C8 C4 C5 O1 -3.13(16)
C1 C4 C5 C3 -1.27(16)
C8 C4 C5 C3 177.74(10)
C11 N2 C6 C7 -0.26(13)
C11 N2 C6 C3 179.49(10)
C2 C3 C6 N2 179.73(10)
C5 C3 C6 N2 0.08(17)
C2 C3 C6 C7 -0.59(19)
C5 C3 C6 C7 179.77(11)
N2 C6 C7 C14 0.02(13)
C3 C6 C7 C14 -179.70(11)
C12 N1 C8 C10 0.90(13)
C12 N1 C8 C4 -177.47(11)
C1 C4 C8 N1 175.86(10)
C5 C4 C8 N1 -3.16(17)
C1 C4 C8 C10 -2.09(19)
C5 C4 C8 C10 178.90(12)
C3 C2 C9 C1 -0.75(17)
C3 C2 C9 N3 -178.22(10)
C4 C1 C9 C2 -0.78(17)
C4 C1 C9 N3 176.69(10)
O3 N3 C9 C2 -175.63(10)
O2 N3 C9 C2 4.79(16)
O3 N3 C9 C1 6.82(16)
O2 N3 C9 C1 -172.76(10)
N1 C8 C10 C13 -0.62(13)
C4 C8 C10 C13 177.58(12)
C6 N2 C11 C14 0.41(13)
C8 N1 C12 C13 -0.81(14)
N1 C12 C13 C10 0.40(14)
C8 C10 C13 C12 0.14(14)
N2 C11 C14 C7 -0.39(14)
C6 C7 C14 C11 0.23(14)
C22 C16 C17 N4 -176.80(12)
C22 C16 C17 C21 2.32(18)
C22 N5 C18 C21 0.39(18)
N5 C18 C21 C17 1.00(19)
N4 C17 C21 C18 176.85(12)
C16 C17 C21 C18 -2.28(18)
C18 N5 C22 C16 -0.36(19)
C17 C16 C22 N5 -1.1(2)
C16 C17 N4 C24 -1.87(19)
C21 C17 N4 C24 179.06(12)
C16 C17 N4 C23 -175.36(12)
C21 C17 N4 C23 5.57(19)
